data_7203060
loop_
_publ_author_name
'Lehane, K. Niamh'
'Moynihan, Edmond J. A.'
'Brondel, Nicolas'
'Lawrence, Simon E.'
'Maguire, Anita R.'

_publ_section_title
;
 Impact of sulfur substituents on the C--H&#x22EF;O interaction of
 terminal alkynes in crystal engineering
;
_journal_issue 11
_journal_name_full CrystEngComm
_journal_page_first 1041
_journal_paper_doi 10.1039/b709261j
_journal_volume 9
_journal_year 2007
_chemical_formula_moiety 'C10 H10 O S'
_chemical_formula_sum 'C10 H10 O S'
_chemical_formula_weight 178.24
_chemical_name_systematic
;
?
;
_space_group_IT_number 2
_symmetry_cell_setting triclinic
_symmetry_space_group_name_Hall '-P 1'
_symmetry_space_group_name_H-M 'P -1'
_atom_sites_solution_hydrogens geom
_atom_sites_solution_primary direct
_atom_sites_solution_secondary difmap
_audit_creation_method SHELXL-97
_cell_angle_alpha 94.048(5)
_cell_angle_beta 92.037(6)
_cell_angle_gamma 95.872(7)
_cell_formula_units_Z 2
_cell_length_a 6.7881(4)
_cell_length_b 7.9542(4)
_cell_length_c 8.7386(4)
_cell_measurement_reflns_used 22
_cell_measurement_temperature 293(2)
_cell_measurement_theta_max 18.83
_cell_measurement_theta_min 15.64
_cell_volume 467.75(4)
_computing_cell_refinement 'Nonius MACH3'
_computing_data_collection 'Nonius MACH3'
_computing_data_reduction 'PLATON (Spek, 2000)'
_computing_molecular_graphics 'PLATON (Spek, 2000)'
_computing_publication_material 'SHELXL--97; PLATON'
_computing_structure_refinement 'SHELXL--97 (Sheldrick, 1997)'
_computing_structure_solution 'SHELXS--97 (Sheldrick, 1990)'
_diffrn_ambient_temperature 293(2)
_diffrn_measured_fraction_theta_full 0.990
_diffrn_measured_fraction_theta_max 0.990
_diffrn_measurement_device_type 'Nonius MACH3'
_diffrn_measurement_method '\w-2\q scans'
_diffrn_radiation_monochromator graphite
_diffrn_radiation_source 'fine-focus sealed tube'
_diffrn_radiation_type MoK\a
_diffrn_radiation_wavelength 0.71073
_diffrn_reflns_av_R_equivalents 0.016
_diffrn_reflns_av_sigmaI/netI 0.0218
_diffrn_reflns_limit_h_max 8
_diffrn_reflns_limit_h_min 0
_diffrn_reflns_limit_k_max 9
_diffrn_reflns_limit_k_min -9
_diffrn_reflns_limit_l_max 10
_diffrn_reflns_limit_l_min -10
_diffrn_reflns_number 1813
_diffrn_reflns_theta_full 25.33
_diffrn_reflns_theta_max 25.33
_diffrn_reflns_theta_min 2.34
_diffrn_standards_decay_% 0
_diffrn_standards_interval_time 60
_diffrn_standards_number 3
_exptl_absorpt_coefficient_mu 0.293
_exptl_absorpt_correction_type none
_exptl_crystal_colour colourless
_exptl_crystal_density_diffrn 1.266
_exptl_crystal_density_method 'not measured'
_exptl_crystal_description blocks
_exptl_crystal_F_000 188
_exptl_crystal_size_max 0.25
_exptl_crystal_size_mid 0.19
_exptl_crystal_size_min 0.16
_refine_diff_density_max 0.270
_refine_diff_density_min -0.223
_refine_diff_density_rms 0.044
_refine_ls_extinction_coef 0.073(11)
_refine_ls_extinction_expression Fc^*^=kFc[1+0.001xFc^2^\l^3^/sin(2\q)]^-1/4^
_refine_ls_extinction_method SHELXL
_refine_ls_goodness_of_fit_ref 1.129
_refine_ls_hydrogen_treatment constr
_refine_ls_matrix_type full
_refine_ls_number_parameters 111
_refine_ls_number_reflns 1695
_refine_ls_number_restraints 0
_refine_ls_restrained_S_all 1.129
_refine_ls_R_factor_all 0.0552
_refine_ls_R_factor_gt 0.0399
_refine_ls_shift/su_max 0.000
_refine_ls_shift/su_mean 0.000
_refine_ls_structure_factor_coef Fsqd
_refine_ls_weighting_details 'calc w=1/[\s^2^(Fo^2^)+(0.0601P)^2^+0.0947P] where P=(Fo^2^+2Fc^2^)/3'
_refine_ls_weighting_scheme calc
_refine_ls_wR_factor_gt 0.1012
_refine_ls_wR_factor_ref 0.1156
_reflns_number_gt 1384
_reflns_number_total 1695
_reflns_threshold_expression >2sigma(I)
_cod_data_source_file b709261j.txt
_cod_data_source_block Compound4
_cod_original_sg_symbol_H-M P-1
_cod_database_code 7203060

loop_
_symmetry_equiv_pos_as_xyz
'x, y, z'
'-x, -y, -z'

loop_
_atom_site_label
_atom_site_type_symbol
_atom_site_fract_x
_atom_site_fract_y
_atom_site_fract_z
_atom_site_U_iso_or_equiv
_atom_site_adp_type
_atom_site_occupancy
_atom_site_symmetry_multiplicity
_atom_site_calc_flag
_atom_site_refinement_flags
_atom_site_disorder_assembly
_atom_site_disorder_group
S4 S 0.75783(9) 0.80716(7) 0.50969(6) 0.0533(2) Uani 1 1 d . . .
O11 O 0.9522(2) 0.23438(19) 0.08972(18) 0.0546(4) Uani 1 1 d . . .
C2 C 0.5525(3) 0.9178(3) 0.2647(3) 0.0477(5) Uani 1 1 d . . .
C10 C 1.0124(3) 0.6338(3) 0.3339(2) 0.0485(5) Uani 1 1 d . . .
H10 H 1.1097 0.7201 0.3691 0.058 Uiso 1 1 calc R . .
C9 C 1.0636(3) 0.5013(3) 0.2367(2) 0.0490(5) Uani 1 1 d . . .
H9 H 1.1934 0.4993 0.2066 0.059 Uiso 1 1 calc R . .
C8 C 0.9190(3) 0.3717(3) 0.1847(2) 0.0432(5) Uani 1 1 d . . .
C6 C 0.6763(3) 0.5096(3) 0.3265(2) 0.0473(5) Uani 1 1 d . . .
H6 H 0.5461 0.5116 0.3558 0.057 Uiso 1 1 calc R . .
C5 C 0.8197(3) 0.6408(3) 0.3801(2) 0.0433(5) Uani 1 1 d . . .
C3 C 0.7141(3) 0.9690(3) 0.3784(3) 0.0510(5) Uani 1 1 d . . .
H3A H 0.6845 1.0704 0.4378 0.061 Uiso 1 1 calc R . .
H3B H 0.8347 0.9975 0.3253 0.061 Uiso 1 1 calc R . .
C7 C 0.7261(3) 0.3769(3) 0.2302(3) 0.0491(5) Uani 1 1 d . . .
H7 H 0.6293 0.2900 0.1955 0.059 Uiso 1 1 calc R . .
C1 C 0.4236(4) 0.8764(3) 0.1735(3) 0.0594(6) Uani 1 1 d . . .
H1 H 0.3210 0.8435 0.1008 0.071 Uiso 1 1 calc R . .
C12 C 1.1490(4) 0.2222(3) 0.0406(3) 0.0599(6) Uani 1 1 d . . .
H12A H 1.1907 0.3188 -0.0148 0.090 Uiso 1 1 calc R . .
H12B H 1.1514 0.1205 -0.0251 0.090 Uiso 1 1 calc R . .
H12C H 1.2370 0.2192 0.1285 0.090 Uiso 1 1 calc R . .

loop_
_atom_site_aniso_label
_atom_site_aniso_U_11
_atom_site_aniso_U_22
_atom_site_aniso_U_33
_atom_site_aniso_U_23
_atom_site_aniso_U_13
_atom_site_aniso_U_12
S4 0.0726(4) 0.0511(4) 0.0360(3) -0.0015(2) 0.0003(2) 0.0101(3)
O11 0.0578(10) 0.0488(9) 0.0563(9) -0.0073(7) 0.0031(7) 0.0087(7)
C2 0.0522(13) 0.0429(12) 0.0489(12) 0.0016(9) 0.0036(10) 0.0096(9)
C10 0.0478(12) 0.0472(12) 0.0481(12) -0.0001(9) -0.0051(9) -0.0024(9)
C9 0.0410(11) 0.0548(13) 0.0512(13) 0.0038(10) 0.0007(9) 0.0047(9)
C8 0.0505(12) 0.0400(11) 0.0392(11) 0.0039(8) -0.0012(9) 0.0063(9)
C6 0.0442(12) 0.0488(12) 0.0488(12) 0.0040(9) 0.0038(9) 0.0038(9)
C5 0.0528(13) 0.0419(11) 0.0356(10) 0.0051(8) -0.0019(9) 0.0068(9)
C3 0.0574(14) 0.0404(11) 0.0537(13) -0.0012(9) -0.0018(10) 0.0029(9)
C7 0.0490(12) 0.0428(11) 0.0528(12) -0.0006(9) 0.0002(10) -0.0043(9)
C1 0.0625(15) 0.0596(15) 0.0552(14) -0.0001(11) -0.0062(12) 0.0072(12)
C12 0.0656(15) 0.0623(15) 0.0550(14) 0.0008(11) 0.0082(11) 0.0221(12)

loop_
_atom_type_symbol
_atom_type_description
_atom_type_scat_dispersion_real
_atom_type_scat_dispersion_imag
_atom_type_scat_source
C C 0.0033 0.0016 'International Tables Vol C Tables 4.2.6.8 and 6.1.1.4'
H H 0.0000 0.0000 'International Tables Vol C Tables 4.2.6.8 and 6.1.1.4'
O O 0.0106 0.0060 'International Tables Vol C Tables 4.2.6.8 and 6.1.1.4'
S S 0.1246 0.1234 'International Tables Vol C Tables 4.2.6.8 and 6.1.1.4'

loop_
_geom_angle_atom_site_label_1
_geom_angle_atom_site_label_2
_geom_angle_atom_site_label_3
_geom_angle
_geom_angle_site_symmetry_1
_geom_angle_site_symmetry_3
_geom_angle_publ_flag
C5 S4 C3 101.12(10) . . ?
C8 O11 C12 118.07(18) . . ?
C1 C2 C3 179.8(3) . . ?
C9 C10 C5 121.68(19) . . ?
C9 C10 H10 119.2 . . ?
C5 C10 H10 119.2 . . ?
C10 C9 C8 119.3(2) . . ?
C10 C9 H9 120.3 . . ?
C8 C9 H9 120.3 . . ?
O11 C8 C7 115.85(18) . . ?
O11 C8 C9 124.5(2) . . ?
C7 C8 C9 119.6(2) . . ?
C7 C6 C5 120.5(2) . . ?
C7 C6 H6 119.8 . . ?
C5 C6 H6 119.8 . . ?
C10 C5 C6 118.21(19) . . ?
C10 C5 S4 121.26(16) . . ?
C6 C5 S4 120.49(16) . . ?
C2 C3 S4 113.82(15) . . ?
C2 C3 H3A 108.8 . . ?
S4 C3 H3A 108.8 . . ?
C2 C3 H3B 108.8 . . ?
S4 C3 H3B 108.8 . . ?
H3A C3 H3B 107.7 . . ?
C6 C7 C8 120.69(19) . . ?
C6 C7 H7 119.7 . . ?
C8 C7 H7 119.7 . . ?
C2 C1 H1 180.0 . . ?
O11 C12 H12A 109.5 . . ?
O11 C12 H12B 109.5 . . ?
H12A C12 H12B 109.5 . . ?
O11 C12 H12C 109.5 . . ?
H12A C12 H12C 109.5 . . ?
H12B C12 H12C 109.5 . . ?

loop_
_geom_bond_atom_site_label_1
_geom_bond_atom_site_label_2
_geom_bond_distance
_geom_bond_site_symmetry_2
_geom_bond_publ_flag
S4 C5 1.774(2) . ?
S4 C3 1.823(2) . ?
O11 C8 1.367(2) . ?
O11 C12 1.428(3) . ?
C2 C1 1.168(3) . ?
C2 C3 1.460(3) . ?
C10 C9 1.386(3) . ?
C10 C5 1.388(3) . ?
C10 H10 0.9300 . ?
C9 C8 1.388(3) . ?
C9 H9 0.9300 . ?
C8 C7 1.386(3) . ?
C6 C7 1.380(3) . ?
C6 C5 1.396(3) . ?
C6 H6 0.9300 . ?
C3 H3A 0.9700 . ?
C3 H3B 0.9700 . ?
C7 H7 0.9300 . ?
C1 H1 0.9300 . ?
C12 H12A 0.9600 . ?
C12 H12B 0.9600 . ?
C12 H12C 0.9600 . ?

loop_
_geom_torsion_atom_site_label_1
_geom_torsion_atom_site_label_2
_geom_torsion_atom_site_label_3
_geom_torsion_atom_site_label_4
_geom_torsion
_geom_torsion_site_symmetry_1
_geom_torsion_site_symmetry_2
_geom_torsion_site_symmetry_3
_geom_torsion_site_symmetry_4
_geom_torsion_publ_flag
C5 C10 C9 C8 -0.4(3) . . . . ?
C12 O11 C8 C7 -179.46(18) . . . . ?
C12 O11 C8 C9 0.2(3) . . . . ?
C10 C9 C8 O11 -179.47(19) . . . . ?
C10 C9 C8 C7 0.2(3) . . . . ?
C9 C10 C5 C6 0.3(3) . . . . ?
C9 C10 C5 S4 177.83(17) . . . . ?
C7 C6 C5 C10 0.0(3) . . . . ?
C7 C6 C5 S4 -177.55(16) . . . . ?
C3 S4 C5 C10 85.60(18) . . . . ?
C3 S4 C5 C6 -96.91(18) . . . . ?
C5 S4 C3 C2 61.19(18) . . . . ?
C5 C6 C7 C8 -0.2(3) . . . . ?
O11 C8 C7 C6 179.79(19) . . . . ?
C9 C8 C7 C6 0.1(3) . . . . ?

loop_
_cod_related_entry_id
_cod_related_entry_database
_cod_related_entry_code
1 ChemSpider 11632171
